data_2201715
loop_
_publ_author_name
'Andrew Parkin'
'Simon Parsons'

_publ_section_title
;
 <i>N,N</i>'-Dimethylpiperazine, grown at 270K and studied at 220K
;
_journal_issue 9
_journal_name_full 'Acta Crystallographica Section E'
_journal_page_first o981
_journal_page_last o982
_journal_paper_doi 10.1107/S1600536802013594
_journal_volume 58
_journal_year 2002
_chemical_formula_iupac 'C6 H14 N2'
_chemical_formula_moiety 'C6 H14 N2'
_chemical_formula_sum 'C6 H14 N2'
_chemical_formula_weight 114.19
_chemical_melting_point 270
_chemical_name_common N,N-dimethylpiperazine
_chemical_name_systematic
;
 ?
;
_space_group_IT_number 14
_symmetry_cell_setting monoclinic
_symmetry_space_group_name_Hall '-P 2ybc'
_symmetry_space_group_name_H-M 'P 1 21/c 1'
_atom_sites_solution_hydrogens geom
_atom_sites_solution_primary direct
_atom_sites_solution_secondary difmap
_audit_creation_method SHELXL-97
_cell_angle_alpha 90.00
_cell_angle_beta 99.903(12)
_cell_angle_gamma 90.00
_cell_formula_units_Z 2
_cell_length_a 5.8083(9)
_cell_length_b 10.9298(19)
_cell_length_c 5.7575(8)
_cell_measurement_reflns_used 85
_cell_measurement_temperature 220(2)
_cell_measurement_theta_max 22.0
_cell_measurement_theta_min 15.0
_cell_volume 360.06(10)
_computing_cell_refinement DIF4
_computing_data_collection 'DIF4 (Stoe & Cie, 1990)'
_computing_data_reduction 'REDU4 (Stoe & Cie, 1990)'
_computing_molecular_graphics SHELXTL
_computing_structure_refinement SHELXTL
_computing_structure_solution 'SHELXTL (Sheldrick, 1997)'
_diffrn_ambient_temperature 220(2)
_diffrn_measured_fraction_theta_full 0.96
_diffrn_measured_fraction_theta_max 0.96
_diffrn_measurement_device_type 'Stoe Stadi-4 four-circle'
_diffrn_measurement_method \w-2\q
_diffrn_radiation_monochromator graphite
_diffrn_radiation_source 'fine-focus sealed tube'
_diffrn_radiation_type CuK\a
_diffrn_radiation_wavelength 1.54178
_diffrn_reflns_av_R_equivalents 0.027
_diffrn_reflns_av_sigmaI/netI 0.018
_diffrn_reflns_limit_h_max 7
_diffrn_reflns_limit_h_min -7
_diffrn_reflns_limit_k_max 13
_diffrn_reflns_limit_k_min -13
_diffrn_reflns_limit_l_max 6
_diffrn_reflns_limit_l_min -6
_diffrn_reflns_number 2463
_diffrn_reflns_theta_full 69.8
_diffrn_reflns_theta_max 69.7
_diffrn_reflns_theta_min 7.7
_diffrn_standards_decay_% 6
_diffrn_standards_interval_time 30
_diffrn_standards_number 3
_exptl_absorpt_coefficient_mu 0.50
_exptl_absorpt_correction_T_max 0.840
_exptl_absorpt_correction_T_min 0.761
_exptl_absorpt_correction_type multi-scan
_exptl_absorpt_process_details '[MULABS (Spek, 1998), based on the method of Blessing (1995)]'
_exptl_crystal_colour Colourless
_exptl_crystal_density_diffrn 1.053
_exptl_crystal_density_method 'not measured'
_exptl_crystal_description cylinder
_exptl_crystal_F_000 128
_exptl_crystal_size_max 0.45
_exptl_crystal_size_mid 0.30
_exptl_crystal_size_min 0.30
_exptl_crystal_size_rad 0.15
_refine_diff_density_max 0.16
_refine_diff_density_min -0.10
_refine_ls_extinction_coef 0.087(9)
_refine_ls_extinction_expression Fc^*^=kFc[1+0.001xFc^2^\l^3^/sin(2\q)]^-1/4^
_refine_ls_extinction_method SHELXL97
_refine_ls_goodness_of_fit_ref 1.10
_refine_ls_hydrogen_treatment constr
_refine_ls_matrix_type full
_refine_ls_number_parameters 39
_refine_ls_number_reflns 646
_refine_ls_number_restraints 0
_refine_ls_restrained_S_all 1.10
_refine_ls_R_factor_all 0.041
_refine_ls_R_factor_gt 0.038
_refine_ls_shift/su_max <0.001
_refine_ls_shift/su_mean 0.000
_refine_ls_structure_factor_coef Fsqd
_refine_ls_weighting_details 'calc w = 1/[\s^2^(Fo^2^)+(0.0530P)^2^+0.0372P] where P = (Fo^2^+2Fc^2^)/3'
_refine_ls_weighting_scheme calc
_refine_ls_wR_factor_gt 0.104
_refine_ls_wR_factor_ref 0.107
_reflns_number_gt 590
_reflns_number_total 646
_reflns_threshold_expression I>2\s(I)
_cod_data_source_file ya6123.cif
_cod_data_source_block I
_cod_depositor_comments
;
The following automatic conversions were performed:
'_symmetry_cell_setting' value 'Monoclinic' changed to 'monoclinic'
according to '/home/saulius/struct/CIF-dictionaries/cif_core.dic'
dictionary named 'cif_core.dic' version 2.4.1 from 2010-06-29.

Automatic conversion script
Id: cif_fix_enum 1527 2010-12-29 10:47:43Z saulius 

The following automatic conversions were performed:

'_symmetry_cell_setting' value 'Monoclinic' changed to 'monoclinic'
according to /home/saulius/struct/CIF-dictionaries/cif_core.dic
dictionary named 'cif_core.dic' version 2.4.1 from
2010-06-29.

'_exptl_absorpt_correction_type' value 'Multi-scan'
changed to 'multi-scan' according to
/home/saulius/struct/CIF-dictionaries/cif_core.dic dictionary named
'cif_core.dic' version 2.4.1 from 2010-06-29.

Automatic conversion script
Id: cif_fix_values 1715 2011-07-08 13:25:40Z adriana 
;
_cod_original_sg_symbol_H-M 'P 21/c'
_cod_database_code 2201715
_cod_database_fobs_code 2201715

loop_
_symmetry_equiv_pos_as_xyz
'x, y, z'
'-x, y+1/2, -z+1/2'
'-x, -y, -z'
'x, -y-1/2, z-1/2'

loop_
_atom_site_label
_atom_site_fract_x
_atom_site_fract_y
_atom_site_fract_z
_atom_site_U_iso_or_equiv
_atom_site_adp_type
_atom_site_calc_flag
_atom_site_refinement_flags
_atom_site_occupancy
_atom_site_disorder_assembly
_atom_site_disorder_group
_atom_site_type_symbol
C1 0.3206(2) 0.13775(12) 0.3157(2) 0.0669(5) Uani d . 1 . . C
H1A 0.2967 0.2256 0.3085 0.100 Uiso calc R 1 . . H
H1B 0.4847 0.1198 0.3192 0.100 Uiso calc R 1 . . H
H1C 0.2725 0.1058 0.4571 0.100 Uiso calc R 1 . . H
N1 0.18206(17) 0.08079(9) 0.10903(17) 0.0530(4) Uani d . 1 . . N
C2 -0.0636(2) 0.11075(10) 0.0942(2) 0.0573(4) Uani d . 1 . . C
H2A -0.0836 0.1997 0.0840 0.069 Uiso calc R 1 . . H
H2B -0.1175 0.0827 0.2374 0.069 Uiso calc R 1 . . H
C3 -0.2093(2) 0.05179(11) -0.1179(2) 0.0569(4) Uani d . 1 . . C
H3A -0.3741 0.0728 -0.1229 0.068 Uiso calc R 1 . . H
H3B -0.1615 0.0833 -0.2617 0.068 Uiso calc R 1 . . H

loop_
_atom_site_aniso_label
_atom_site_aniso_U_11
_atom_site_aniso_U_22
_atom_site_aniso_U_33
_atom_site_aniso_U_12
_atom_site_aniso_U_13
_atom_site_aniso_U_23
C1 0.0666(8) 0.0617(8) 0.0698(9) -0.0056(6) 0.0045(6) -0.0049(6)
N1 0.0539(6) 0.0454(6) 0.0593(7) -0.0006(4) 0.0084(4) 0.0005(4)
C2 0.0607(8) 0.0447(6) 0.0667(8) 0.0078(5) 0.0112(6) -0.0011(5)
C3 0.0551(7) 0.0491(7) 0.0652(8) 0.0079(5) 0.0066(5) 0.0039(5)

loop_
_atom_type_symbol
_atom_type_description
_atom_type_scat_dispersion_real
_atom_type_scat_dispersion_imag
_atom_type_scat_source
C C 0.0181 0.0091 'International Tables Vol C Tables 4.2.6.8 and 6.1.1.4'
H H 0.0000 0.0000 'International Tables Vol C Tables 4.2.6.8 and 6.1.1.4'
N N 0.0311 0.0180 'International Tables Vol C Tables 4.2.6.8 and 6.1.1.4'

loop_
_geom_angle_atom_site_label_1
_geom_angle_atom_site_label_2
_geom_angle_atom_site_label_3
_geom_angle_site_symmetry_1
_geom_angle_site_symmetry_3
_geom_angle
N1 C1 H1A . . 109.5
N1 C1 H1B . . 109.5
H1A C1 H1B . . 109.5
N1 C1 H1C . . 109.5
H1A C1 H1C . . 109.5
H1B C1 H1C . . 109.5
C2 N1 C1 . . 110.54(10)
C2 N1 C3 . 3 109.02(9)
C1 N1 C3 . 3 110.79(10)
N1 C2 C3 . . 111.15(10)
N1 C2 H2A . . 109.4
C3 C2 H2A . . 109.4
N1 C2 H2B . . 109.4
C3 C2 H2B . . 109.4
H2A C2 H2B . . 108.0
N1 C3 C2 3 . 110.78(10)
N1 C3 H3A 3 . 109.5
C2 C3 H3A . . 109.5
N1 C3 H3B 3 . 109.5
C2 C3 H3B . . 109.5
H3A C3 H3B . . 108.1

loop_
_geom_bond_atom_site_label_1
_geom_bond_atom_site_label_2
_geom_bond_site_symmetry_2
_geom_bond_distance
_geom_bond_publ_flag
C1 N1 . 1.4566(15) ?
C1 H1A . 0.9700 ?
C1 H1B . 0.9700 ?
C1 H1C . 0.9700 ?
N1 C2 . 1.4523(15) ?
N1 C3 3 1.4577(15) ?
C2 C3 . 1.5054(17) ?
C2 H2A . 0.9800 ?
C2 H2B . 0.9800 ?
C3 N1 3 1.4577(15) ?
C3 H3A . 0.9800 ?
C3 H3B . 0.9800 ?
